data_7048998
loop_
_publ_author_name
'Bachmann, Michael'
'Fessler, Reto'
'Blacque, Olivier'
'Venkatesan, Koushik'

_publ_section_title
;
 Towards blue emitting monocyclometalated gold(iii) complexes - synthesis,
 characterization and photophysical investigations.
;
_journal_issue 21
_journal_name_full 'Dalton transactions (Cambridge, England : 2003)'
_journal_page_first 7320
_journal_page_last 7330
_journal_paper_doi 10.1039/c8dt05034a
_journal_volume 48
_journal_year 2019
_chemical_formula_moiety 'C12 H8 Au Cl3 F3 N O'
_chemical_formula_sum 'C12 H8 Au Cl3 F3 N O'
_chemical_formula_weight 542.51
_space_group_crystal_system triclinic
_space_group_IT_number 2
_space_group_name_Hall '-P 1'
_space_group_name_H-M_alt 'P -1'
_symmetry_space_group_name_Hall '-P 1'
_symmetry_space_group_name_H-M 'P -1'
_atom_sites_solution_hydrogens geom
_atom_sites_solution_primary dual
_audit_creation_date 2018-09-24
_audit_creation_method
;
Olex2 1.2
(compiled 2018.05.29 svn.r3508 for OlexSys, GUI svn.r5506)
;
_audit_update_record
;
2018-09-24 deposited with the CCDC.
2019-02-12 downloaded from the CCDC.
;
_cell_angle_alpha 80.8251(13)
_cell_angle_beta 83.4322(12)
_cell_angle_gamma 75.5789(12)
_cell_formula_units_Z 2
_cell_length_a 8.32835(10)
_cell_length_b 8.52721(13)
_cell_length_c 11.14154(18)
_cell_measurement_reflns_used 28102
_cell_measurement_temperature 183(1)
_cell_measurement_theta_max 32.6170
_cell_measurement_theta_min 2.5220
_cell_volume 754.20(2)
_computing_cell_refinement 'CrysAlisPro 1.171.39.13a (Rigaku OD, 2015)'
_computing_data_collection 'CrysAlisPro 1.171.39.13a (Rigaku OD, 2015)'
_computing_data_reduction 'CrysAlisPro 1.171.39.13a (Rigaku OD, 2015)'
_computing_molecular_graphics 'Olex2 (Dolomanov et al., 2009)'
_computing_publication_material 'Olex2 (Dolomanov et al., 2009)'
_computing_structure_refinement 'ShelXL (Sheldrick, 2015b)'
_computing_structure_solution 'ShelXT (Sheldrick, 2015a)'
_diffrn_ambient_environment N~2~
_diffrn_ambient_temperature 183(1)
_diffrn_detector 'CCD plate'
_diffrn_detector_area_resol_mean 10.3801
_diffrn_detector_type Atlas
_diffrn_measured_fraction_theta_full 0.999
_diffrn_measured_fraction_theta_max 0.999
_diffrn_measurement_details
;
List of Runs (angles in degrees, time in seconds):

  # Type    Start    End  Width  t~exp~   \w     \q     \k     \f   Frames
#--------------------------------------------------------------------------
  1  \w    -14.00  98.00   0.80   15.00    --   19.62  77.00-180.00  140
  2  \w    -10.00  94.00   0.80   15.00    --   19.62  57.00 120.00  130
  3  \w    -10.00  94.00   0.80   15.00    --   19.62  57.00   0.00  130
  4  \w     35.00 109.40   0.80   15.00    --   19.62 178.00-120.00   93
  5  \w    -14.00  98.00   0.80   15.00    --   19.62  77.00 -90.00  140
  6  \w    -20.00  61.60   0.80   15.00    --   19.62 -99.00 -30.00  102
  7  \w    -57.00  45.40   0.80   15.00    --   19.62 -37.00-180.00  128
  8  \w    -50.00  54.00   0.80   15.00    --  -20.24  57.00  60.00  130
  9  \w    -80.00 -27.20   0.80   15.00    --  -20.24 130.00 141.86   66
 10  \w    -70.00 108.40   0.80   15.00    --   19.62   0.00-180.00  223
 11  \w    -70.00 108.40   0.80   15.00    --   19.62   0.00-150.00  223
 12  \w    -20.00  61.60   0.80   15.00    --   19.62 -99.00   0.00  102
 13  \w    -96.00   5.60   0.80   15.00    --  -20.24 -37.00  60.00  127
 14  \w    -97.00 -41.00   0.80   15.00    --  -20.24 155.00-138.00   70
 15  \w    -79.00 -24.60   0.80   15.00    --  -20.24 127.00-179.66   68
 16  \w    -82.00 -27.60   0.80   15.00    --  -20.24 132.00  20.17   68
 17  \w    -70.00  41.20   0.80   15.00    --   19.62   0.00-120.00  139
;
_diffrn_measurement_device 'four-circle diffractometer'
_diffrn_measurement_device_type 'SuperNova, Dual, Cu at home/near, Atlas'
_diffrn_measurement_method '\w scans'
_diffrn_orient_matrix_type 'CrysAlisPro convention (1999,Acta A55,543-557)'
_diffrn_orient_matrix_UB_11 0.0002643000
_diffrn_orient_matrix_UB_12 -0.0194030000
_diffrn_orient_matrix_UB_13 -0.0596171000
_diffrn_orient_matrix_UB_21 0.0429457000
_diffrn_orient_matrix_UB_22 0.0617269000
_diffrn_orient_matrix_UB_23 -0.0238792000
_diffrn_orient_matrix_UB_31 0.0770460000
_diffrn_orient_matrix_UB_32 -0.0576987000
_diffrn_orient_matrix_UB_33 0.0077313000
_diffrn_radiation_monochromator mirror
_diffrn_radiation_probe x-ray
_diffrn_radiation_type MoK\a
_diffrn_radiation_wavelength 0.71073
_diffrn_reflns_av_R_equivalents 0.0212
_diffrn_reflns_av_unetI/netI 0.0095
_diffrn_reflns_Laue_measured_fraction_full 0.999
_diffrn_reflns_Laue_measured_fraction_max 0.999
_diffrn_reflns_limit_h_max 10
_diffrn_reflns_limit_h_min -10
_diffrn_reflns_limit_k_max 10
_diffrn_reflns_limit_k_min -10
_diffrn_reflns_limit_l_max 13
_diffrn_reflns_limit_l_min -13
_diffrn_reflns_number 28033
_diffrn_reflns_point_group_measured_fraction_full 0.999
_diffrn_reflns_point_group_measured_fraction_max 0.999
_diffrn_reflns_theta_full 25.242
_diffrn_reflns_theta_max 26.372
_diffrn_reflns_theta_min 2.489
_diffrn_source 'micro-focus sealed X-ray tube'
_diffrn_source_type 'SuperNova (Mo) X-ray Source'
_exptl_absorpt_coefficient_mu 10.311
_exptl_absorpt_correction_T_max 0.795
_exptl_absorpt_correction_T_min 0.250
_exptl_absorpt_correction_type analytical
_exptl_absorpt_process_details
;
CrysAlisPro 1.171.39.13a (Rigaku Oxford Diffraction, 2015)
Analytical numeric absorption correction using a multifaceted crystal
            model based on expressions derived by R.C. Clark & J.S. Reid.
(Clark, R. C. & Reid, J. S. (1995). Acta Cryst. A51, 887-897)
Empirical absorption correction using spherical harmonics,
 implemented in SCALE3 ABSPACK scaling algorithm.
;
_exptl_crystal_colour yellow
_exptl_crystal_density_diffrn 2.389
_exptl_crystal_description plate
_exptl_crystal_F_000 504
_exptl_crystal_size_max 0.19
_exptl_crystal_size_mid 0.16
_exptl_crystal_size_min 0.02
_refine_diff_density_max 0.357
_refine_diff_density_min -0.408
_refine_diff_density_rms 0.057
_refine_ls_extinction_method none
_refine_ls_goodness_of_fit_ref 1.085
_refine_ls_hydrogen_treatment constr
_refine_ls_matrix_type full
_refine_ls_number_parameters 190
_refine_ls_number_reflns 3091
_refine_ls_number_restraints 0
_refine_ls_restrained_S_all 1.085
_refine_ls_R_factor_all 0.0103
_refine_ls_R_factor_gt 0.0098
_refine_ls_shift/su_max 0.001
_refine_ls_shift/su_mean 0.000
_refine_ls_structure_factor_coef Fsqd
_refine_ls_weighting_details 'w=1/[\s^2^(Fo^2^)+(0.0112P)^2^+0.3752P] where P=(Fo^2^+2Fc^2^)/3'
_refine_ls_weighting_scheme calc
_refine_ls_wR_factor_gt 0.0239
_refine_ls_wR_factor_ref 0.0241
_reflns_Friedel_coverage 0.000
_reflns_number_gt 3019
_reflns_number_total 3091
_reflns_threshold_expression 'I > 2\s(I)'
_cod_data_source_file c8dt05034a2.cif
_cod_data_source_block (2-OCF3-ppy)AuCl3
_cod_depositor_comments 'Adding full bibliography for 7048983--7048998.cif.'
_cod_database_code 7048998
_shelx_shelxl_version_number 2018/3
_shelx_space_group_comment
;
The symmetry employed for this shelxl refinement is uniquely defined
by the following loop, which should always be used as a source of
symmetry information in preference to the above space-group names.
They are only intended as comments.
;
_shelx_estimated_absorpt_t_max 0.820
_shelx_estimated_absorpt_t_min 0.245
_olex2_refinement_description
;
1. Fixed Uiso
 At 1.2 times of:
  All C(H) groups
2.a Aromatic/amide H refined with riding coordinates:
 C1(H1), C2(H2), C3(H3), C4(H4), C8(H8), C9(H9), C10(H10), C11(H11)
;
_olex2_submission_special_instructions 'No special instructions were received'
_oxdiff_exptl_absorpt_empirical_details
;
Empirical correction (ABSPACK) includes:
- Absorption correction using spherical harmonics
- Frame scaling
- Detector area scaling
- B-factor correction
;
_oxdiff_exptl_absorpt_empirical_full_max 1.417
_oxdiff_exptl_absorpt_empirical_full_min 0.765

loop_
_space_group_symop_operation_xyz
'x, y, z'
'-x, -y, -z'

loop_
_atom_site_label
_atom_site_type_symbol
_atom_site_fract_x
_atom_site_fract_y
_atom_site_fract_z
_atom_site_U_iso_or_equiv
_atom_site_adp_type
_atom_site_occupancy
_atom_site_site_symmetry_order
_atom_site_calc_flag
_atom_site_refinement_flags_posn
Au1 Au 0.16991(2) 0.44638(2) 0.33482(2) 0.02385(3) Uani 1 1 d .
C1 C 0.2261(3) 0.1283(3) 0.49249(18) 0.0338(4) Uani 1 1 d .
H1 H 0.171866 0.194080 0.553277 0.041 Uiso 1 1 calc R
C2 C 0.2834(3) -0.0368(3) 0.5246(2) 0.0386(5) Uani 1 1 d .
H2 H 0.268677 -0.085131 0.606784 0.046 Uiso 1 1 calc R
C3 C 0.3621(3) -0.1312(3) 0.4367(2) 0.0388(5) Uani 1 1 d .
H3 H 0.402672 -0.245671 0.457475 0.047 Uiso 1 1 calc R
C4 C 0.3818(3) -0.0587(2) 0.31796(19) 0.0330(4) Uani 1 1 d .
H4 H 0.437871 -0.123077 0.256823 0.040 Uiso 1 1 calc R
C5 C 0.3203(2) 0.1074(2) 0.28762(17) 0.0244(4) Uani 1 1 d .
C6 C 0.3243(2) 0.1892(2) 0.15946(16) 0.0243(4) Uani 1 1 d .
C7 C 0.4727(2) 0.1947(2) 0.08932(17) 0.0272(4) Uani 1 1 d .
C8 C 0.4744(3) 0.2682(3) -0.03025(18) 0.0334(4) Uani 1 1 d .
H8 H 0.576621 0.273498 -0.076315 0.040 Uiso 1 1 calc R
C9 C 0.3244(3) 0.3342(3) -0.08213(18) 0.0337(4) Uani 1 1 d .
H9 H 0.324142 0.384481 -0.164602 0.040 Uiso 1 1 calc R
C10 C 0.1763(3) 0.3278(3) -0.01584(19) 0.0340(4) Uani 1 1 d .
H10 H 0.074264 0.371266 -0.052722 0.041 Uiso 1 1 calc R
C11 C 0.1763(2) 0.2577(2) 0.10496(18) 0.0302(4) Uani 1 1 d .
H11 H 0.073484 0.256295 0.151381 0.036 Uiso 1 1 calc R
C12 C 0.7657(2) 0.1327(2) 0.10037(19) 0.0323(4) Uani 1 1 d .
Cl1 Cl 0.44154(6) 0.45875(6) 0.32052(5) 0.03525(11) Uani 1 1 d .
Cl2 Cl 0.09150(7) 0.71836(6) 0.27698(5) 0.03907(12) Uani 1 1 d .
Cl3 Cl -0.10128(6) 0.42938(7) 0.36210(5) 0.03882(12) Uani 1 1 d .
F1 F 0.87329(15) 0.05813(17) 0.18182(13) 0.0471(3) Uani 1 1 d .
F2 F 0.77858(17) 0.28577(16) 0.07272(15) 0.0556(4) Uani 1 1 d .
F3 F 0.80926(18) 0.06367(18) 0.00054(13) 0.0558(4) Uani 1 1 d .
N1 N 0.24520(18) 0.19862(18) 0.37650(14) 0.0238(3) Uani 1 1 d .
O1 O 0.61579(17) 0.1199(2) 0.15099(13) 0.0386(3) Uani 1 1 d .

loop_
_atom_site_aniso_label
_atom_site_aniso_U_11
_atom_site_aniso_U_22
_atom_site_aniso_U_33
_atom_site_aniso_U_23
_atom_site_aniso_U_13
_atom_site_aniso_U_12
Au1 0.02522(4) 0.02502(4) 0.01902(4) -0.00226(3) 0.00094(3) -0.00331(3)
C1 0.0397(11) 0.0365(11) 0.0226(10) -0.0008(8) 0.0048(8) -0.0094(9)
C2 0.0506(13) 0.0370(11) 0.0263(11) 0.0058(8) 0.0004(9) -0.0149(10)
C3 0.0530(13) 0.0262(10) 0.0373(12) 0.0023(8) -0.0062(10) -0.0127(9)
C4 0.0422(11) 0.0279(10) 0.0297(11) -0.0070(8) -0.0001(9) -0.0088(8)
C5 0.0238(9) 0.0280(9) 0.0229(9) -0.0040(7) 0.0003(7) -0.0095(7)
C6 0.0286(9) 0.0241(9) 0.0214(9) -0.0058(7) -0.0006(7) -0.0074(7)
C7 0.0265(9) 0.0306(9) 0.0236(9) -0.0034(7) -0.0012(7) -0.0056(8)
C8 0.0330(10) 0.0410(11) 0.0254(10) -0.0021(8) 0.0034(8) -0.0112(9)
C9 0.0427(11) 0.0355(10) 0.0218(10) -0.0006(8) -0.0044(8) -0.0082(9)
C10 0.0302(10) 0.0400(11) 0.0301(11) -0.0045(9) -0.0087(8) -0.0021(8)
C11 0.0271(9) 0.0387(11) 0.0264(10) -0.0075(8) 0.0001(8) -0.0095(8)
C12 0.0266(10) 0.0314(10) 0.0359(11) -0.0024(8) 0.0012(8) -0.0044(8)
Cl1 0.0292(2) 0.0329(2) 0.0439(3) -0.0037(2) 0.0020(2) -0.01093(19)
Cl2 0.0475(3) 0.0262(2) 0.0364(3) 0.0002(2) -0.0013(2) 0.0007(2)
Cl3 0.0252(2) 0.0516(3) 0.0370(3) -0.0026(2) -0.0014(2) -0.0067(2)
F1 0.0284(6) 0.0539(8) 0.0501(8) 0.0068(6) -0.0072(6) -0.0001(6)
F2 0.0497(8) 0.0361(7) 0.0845(11) 0.0077(7) -0.0249(8) -0.0181(6)
F3 0.0558(9) 0.0571(9) 0.0425(8) -0.0155(7) 0.0126(7) 0.0070(7)
N1 0.0239(7) 0.0245(7) 0.0222(8) -0.0018(6) 0.0010(6) -0.0066(6)
O1 0.0240(7) 0.0562(9) 0.0286(8) 0.0057(7) 0.0003(6) -0.0048(6)

loop_
_atom_type_symbol
_atom_type_description
_atom_type_scat_dispersion_real
_atom_type_scat_dispersion_imag
_atom_type_scat_source
C C 0.0033 0.0016 'International Tables Vol C Tables 4.2.6.8 and 6.1.1.4'
H H 0.0000 0.0000 'International Tables Vol C Tables 4.2.6.8 and 6.1.1.4'
Au Au -2.0133 8.8022 'International Tables Vol C Tables 4.2.6.8 and 6.1.1.4'
Cl Cl 0.1484 0.1585 'International Tables Vol C Tables 4.2.6.8 and 6.1.1.4'
F F 0.0171 0.0103 'International Tables Vol C Tables 4.2.6.8 and 6.1.1.4'
N N 0.0061 0.0033 'International Tables Vol C Tables 4.2.6.8 and 6.1.1.4'
O O 0.0106 0.0060 'International Tables Vol C Tables 4.2.6.8 and 6.1.1.4'

loop_
_exptl_crystal_face_index_h
_exptl_crystal_face_index_k
_exptl_crystal_face_index_l
_exptl_crystal_face_perp_dist
-1 0 -1 0.0078
1 0 1 0.0158
3 -1 -5 0.0863
-2 -5 -4 0.0771
3 5 2 0.0528
-2 -5 0 0.0948
-1 0 0 0.0434

loop_
_geom_angle_atom_site_label_1
_geom_angle_atom_site_label_2
_geom_angle_atom_site_label_3
_geom_angle
Cl1 Au1 Cl3 176.380(18)
Cl2 Au1 Cl1 90.73(2)
Cl2 Au1 Cl3 90.75(2)
N1 Au1 Cl1 88.54(4)
N1 Au1 Cl2 176.57(4)
N1 Au1 Cl3 90.18(4)
C2 C1 H1 119.4
N1 C1 H1 119.4
N1 C1 C2 121.18(19)
C1 C2 H2 120.4
C3 C2 C1 119.21(19)
C3 C2 H2 120.4
C2 C3 H3 120.3
C2 C3 C4 119.47(19)
C4 C3 H3 120.3
C3 C4 H4 119.9
C3 C4 C5 120.18(19)
C5 C4 H4 119.9
C4 C5 C6 122.34(17)
N1 C5 C4 119.25(17)
N1 C5 C6 118.30(16)
C7 C6 C5 122.22(16)
C11 C6 C5 119.69(16)
C11 C6 C7 118.05(17)
C6 C7 O1 114.14(16)
C8 C7 C6 121.54(18)
C8 C7 O1 124.31(17)
C7 C8 H8 120.5
C7 C8 C9 118.90(18)
C9 C8 H8 120.5
C8 C9 H9 119.6
C10 C9 C8 120.82(19)
C10 C9 H9 119.6
C9 C10 H10 120.2
C9 C10 C11 119.64(18)
C11 C10 H10 120.2
C6 C11 H11 119.5
C10 C11 C6 121.01(18)
C10 C11 H11 119.5
F1 C12 O1 106.78(16)
F2 C12 F1 107.99(17)
F2 C12 O1 112.91(17)
F3 C12 F1 108.37(17)
F3 C12 F2 107.22(18)
F3 C12 O1 113.38(18)
C1 N1 Au1 119.75(13)
C1 N1 C5 120.68(16)
C5 N1 Au1 119.51(12)
C12 O1 C7 120.74(16)

loop_
_geom_bond_atom_site_label_1
_geom_bond_atom_site_label_2
_geom_bond_distance
Au1 Cl1 2.2771(5)
Au1 Cl2 2.2552(5)
Au1 Cl3 2.2817(5)
Au1 N1 2.0411(15)
C1 H1 0.9500
C1 C2 1.371(3)
C1 N1 1.345(2)
C2 H2 0.9500
C2 C3 1.370(3)
C3 H3 0.9500
C3 C4 1.379(3)
C4 H4 0.9500
C4 C5 1.381(3)
C5 C6 1.486(3)
C5 N1 1.356(2)
C6 C7 1.391(3)
C6 C11 1.389(3)
C7 C8 1.379(3)
C7 O1 1.403(2)
C8 H8 0.9500
C8 C9 1.387(3)
C9 H9 0.9500
C9 C10 1.372(3)
C10 H10 0.9500
C10 C11 1.383(3)
C11 H11 0.9500
C12 F1 1.323(2)
C12 F2 1.321(2)
C12 F3 1.314(2)
C12 O1 1.333(2)

loop_
_geom_torsion_atom_site_label_1
_geom_torsion_atom_site_label_2
_geom_torsion_atom_site_label_3
_geom_torsion_atom_site_label_4
_geom_torsion
C1 C2 C3 C4 -0.1(3)
C2 C1 N1 Au1 -176.48(16)
C2 C1 N1 C5 0.8(3)
C2 C3 C4 C5 -1.0(3)
C3 C4 C5 C6 -174.22(19)
C3 C4 C5 N1 2.0(3)
C4 C5 C6 C7 -64.1(3)
C4 C5 C6 C11 113.5(2)
C4 C5 N1 Au1 175.34(14)
C4 C5 N1 C1 -1.9(3)
C5 C6 C7 C8 178.68(18)
C5 C6 C7 O1 -1.3(3)
C5 C6 C11 C10 -176.95(18)
C6 C5 N1 Au1 -8.2(2)
C6 C5 N1 C1 174.51(17)
C6 C7 C8 C9 -1.7(3)
C6 C7 O1 C12 -171.96(18)
C7 C6 C11 C10 0.7(3)
C7 C8 C9 C10 0.4(3)
C8 C7 O1 C12 8.1(3)
C8 C9 C10 C11 1.3(3)
C9 C10 C11 C6 -1.9(3)
C11 C6 C7 C8 1.1(3)
C11 C6 C7 O1 -178.82(17)
F1 C12 O1 C7 176.71(17)
F2 C12 O1 C7 58.2(3)
F3 C12 O1 C7 -64.0(2)
N1 C1 C2 C3 0.3(3)
N1 C5 C6 C7 119.6(2)
N1 C5 C6 C11 -62.8(2)
O1 C7 C8 C9 178.28(19)
